data_4510622
loop_
_publ_author_name
'Di Salvo, Florencia'
'Paterakis, Christos'
'Tsang, Min Ying'
'Garc\'ia, Yolanda'
'Vi\~nas, Clara'
'Teixidor, Francesc'
'Giner Planas, Jos\'e'
'Light, Mark E.'
'Hursthouse, Michael B.'
'Choquesillo-Lazarte, Duane'

_publ_section_title
;
 Synthesis and Crystallographic Studies of Disubstituted Carboranyl
 Alcohol Derivatives: Prevailing Chiral Recognition?
;
_journal_issue 4
_journal_name_full 'Crystal Growth &amp; Design'
_journal_page_first 1473
_journal_paper_doi 10.1021/cg400082z
_journal_volume 13
_journal_year 2013
_chemical_formula_moiety 'C22 H26 B10 N2 O2, 2(H2 O)'
_chemical_formula_sum 'C22 H30 B10 N2 O4'
_chemical_formula_weight 494.58
_chemical_name_common anti-1d:2H20
_chemical_name_systematic
; 
 ? 
;
_space_group_crystal_system monoclinic
_space_group_IT_number 14
_space_group_name_Hall '-P 2ybc'
_space_group_name_H-M_alt 'P 1 21/c 1'
_symmetry_cell_setting monoclinic
_symmetry_space_group_name_Hall '-P 2ybc'
_symmetry_space_group_name_H-M 'P 1 21/c 1'
_atom_sites_solution_hydrogens geom
_atom_sites_solution_primary direct
_atom_sites_solution_secondary difmap
_audit_creation_method SHELXL-97
_cell_angle_alpha 90.00
_cell_angle_beta 93.117(2)
_cell_angle_gamma 90.00
_cell_formula_units_Z 4
_cell_length_a 6.8505(2)
_cell_length_b 22.9746(8)
_cell_length_c 15.8013(6)
_cell_measurement_reflns_used 6153
_cell_measurement_temperature 100(2)
_cell_measurement_theta_max 68.2980
_cell_measurement_theta_min 3.3981
_cell_volume 2483.25(15)
_computing_cell_refinement 'SAINT V8.18C (Bruker AXS Inc.)'
_computing_data_collection 'APEX2 2012.2 (Bruker AXS Inc.)'
_computing_data_reduction 'SAINT V8.18C (Bruker AXS Inc.)'
_computing_structure_refinement 'SHELXL-97 (Sheldrick, 2008)'
_computing_structure_solution 'SHELXS-97 (Sheldrick, 2008)'
_diffrn_ambient_temperature 100(2)
_diffrn_detector_area_resol_mean 10.4167
_diffrn_measured_fraction_theta_full 0.989
_diffrn_measured_fraction_theta_max 0.989
_diffrn_measurement_device_type 'Bruker D8 VENTURE'
_diffrn_measurement_method '\f and \w scans'
_diffrn_radiation_monochromator multilayer
_diffrn_radiation_type CuK\a
_diffrn_radiation_wavelength 1.54178
_diffrn_reflns_av_R_equivalents 0.0352
_diffrn_reflns_av_sigmaI/netI 0.0364
_diffrn_reflns_limit_h_max 8
_diffrn_reflns_limit_h_min -7
_diffrn_reflns_limit_k_max 23
_diffrn_reflns_limit_k_min -27
_diffrn_reflns_limit_l_max 15
_diffrn_reflns_limit_l_min -18
_diffrn_reflns_number 13008
_diffrn_reflns_theta_full 66.59
_diffrn_reflns_theta_max 66.59
_diffrn_reflns_theta_min 3.40
_diffrn_source 'high brilliance microfocus sealed tube '
_diffrn_source_type 'high brilliance microfocus sealed tube '
_exptl_absorpt_coefficient_mu 0.640
_exptl_absorpt_correction_T_max 0.96
_exptl_absorpt_correction_T_min 0.89
_exptl_absorpt_correction_type numerical
_exptl_absorpt_process_details 'SADABS V2008/1 (Bruker AXS)'
_exptl_crystal_colour 'clear light orange'
_exptl_crystal_density_diffrn 1.323
_exptl_crystal_density_method 'not measured'
_exptl_crystal_description block
_exptl_crystal_F_000 1032
_exptl_crystal_size_max 0.14
_exptl_crystal_size_mid 0.08
_exptl_crystal_size_min 0.06
_refine_diff_density_max 0.261
_refine_diff_density_min -0.190
_refine_diff_density_rms 0.046
_refine_ls_extinction_method none
_refine_ls_goodness_of_fit_ref 1.044
_refine_ls_hydrogen_treatment mixed
_refine_ls_matrix_type full
_refine_ls_number_parameters 387
_refine_ls_number_reflns 4330
_refine_ls_number_restraints 51
_refine_ls_restrained_S_all 1.037
_refine_ls_R_factor_all 0.0543
_refine_ls_R_factor_gt 0.0393
_refine_ls_shift/su_max 0.001
_refine_ls_shift/su_mean 0.000
_refine_ls_structure_factor_coef Fsqd
_refine_ls_weighting_details 'calc w=1/[\s^2^(Fo^2^)+(0.0511P)^2^+0.8144P] where P=(Fo^2^+2Fc^2^)/3'
_refine_ls_weighting_scheme calc
_refine_ls_wR_factor_gt 0.0941
_refine_ls_wR_factor_ref 0.1030
_reflns_number_gt 3432
_reflns_number_total 4330
_reflns_threshold_expression >2sigma(I)
_cod_data_source_file cg400082z_si_001.cif
_cod_data_source_block fdcp13b
_cod_depositor_comments
;
The following automatic conversions were performed:

'_symmetry_cell_setting' value 'Monoclinic' changed to 'monoclinic'
according to
/usr/data/users/saulius/automatic-downloads/retrospective/ACS/lib/dictionaries/cif_core.dic
dictionary named 'cif_core.dic' version 2.4.2 from 2011-04-26.

Automatic conversion script
Id: cif_fix_values 2281 2013-09-26 08:29:07Z andrius 
;
_cod_original_sg_symbol_H-M P2(1)/c
_cod_database_code 4510622

loop_
_symmetry_equiv_pos_as_xyz
'x, y, z'
'-x, y+1/2, -z+1/2'
'-x, -y, -z'
'x, -y-1/2, z-1/2'

loop_
_atom_site_label
_atom_site_type_symbol
_atom_site_fract_x
_atom_site_fract_y
_atom_site_fract_z
_atom_site_U_iso_or_equiv
_atom_site_adp_type
_atom_site_occupancy
_atom_site_symmetry_multiplicity
_atom_site_calc_flag
_atom_site_refinement_flags
O1 O 0.14644(16) 0.53721(5) 0.45664(7) 0.0171(3) Uani 1 1 d D
H1A H 0.262(2) 0.5440(9) 0.4384(12) 0.026 Uiso 1 1 d D
H1B H 0.064(3) 0.5634(8) 0.4360(12) 0.026 Uiso 1 1 d D
O2 O 0.47984(17) 0.39969(5) 0.46008(7) 0.0184(3) Uani 1 1 d D
H2A H 0.550(3) 0.3723(8) 0.4367(12) 0.028 Uiso 1 1 d D
H2B H 0.358(2) 0.3918(9) 0.4430(13) 0.028 Uiso 1 1 d D
C1 C 0.8583(2) 0.43565(7) 0.27180(10) 0.0127(3) Uani 1 1 d .
C2 C 0.7232(2) 0.49728(7) 0.27027(10) 0.0131(3) Uani 1 1 d .
B3 B 0.9643(3) 0.50115(8) 0.24506(12) 0.0143(4) Uani 1 1 d D
H3 H 1.067(2) 0.5214(7) 0.2913(10) 0.017 Uiso 1 1 d D
B4 B 1.0109(3) 0.43555(9) 0.19016(12) 0.0152(4) Uani 1 1 d D
H4 H 1.155(2) 0.4152(7) 0.1988(11) 0.018 Uiso 1 1 d D
B5 B 0.7927(3) 0.39305(8) 0.18575(12) 0.0152(4) Uani 1 1 d D
H5 H 0.795(3) 0.3457(5) 0.1934(12) 0.018 Uiso 1 1 d D
B6 B 0.6137(3) 0.43186(8) 0.24053(12) 0.0145(4) Uani 1 1 d D
H6 H 0.514(2) 0.4105(7) 0.2824(10) 0.017 Uiso 1 1 d D
B7 B 0.7790(3) 0.54007(9) 0.18635(12) 0.0156(4) Uani 1 1 d D
H7 H 0.769(3) 0.5872(6) 0.1931(12) 0.019 Uiso 1 1 d D
B8 B 0.9602(3) 0.50119(9) 0.13322(12) 0.0165(4) Uani 1 1 d D
H8 H 1.074(2) 0.5247(7) 0.1009(11) 0.020 Uiso 1 1 d D
B9 B 0.8530(3) 0.43452(8) 0.09651(12) 0.0160(4) Uani 1 1 d D
H9 H 0.897(3) 0.4130(7) 0.0387(9) 0.019 Uiso 1 1 d D
B10 B 0.6055(3) 0.43228(8) 0.12828(12) 0.0155(4) Uani 1 1 d D
H10 H 0.486(2) 0.4093(7) 0.0946(11) 0.019 Uiso 1 1 d D
B11 B 0.5612(3) 0.49754(8) 0.18421(12) 0.0154(4) Uani 1 1 d D
H11 H 0.418(2) 0.5182(8) 0.1909(11) 0.018 Uiso 1 1 d D
B12 B 0.7091(3) 0.49914(8) 0.09453(12) 0.0162(4) Uani 1 1 d D
H12 H 0.660(2) 0.5224(7) 0.0369(9) 0.019 Uiso 1 1 d D
C13 C 0.9186(2) 0.40950(7) 0.35986(10) 0.0135(3) Uani 1 1 d .
H13 H 0.8268 0.4245 0.4019 0.016 Uiso 1 1 calc R
O14 O 1.11030(15) 0.42566(5) 0.38707(7) 0.0164(3) Uani 1 1 d .
H14 H 1.1093 0.4594 0.4076 0.025 Uiso 1 1 calc R
C15 C 0.9055(2) 0.34370(7) 0.35842(10) 0.0133(3) Uani 1 1 d .
C16 C 1.0601(2) 0.30908(7) 0.33035(10) 0.0160(3) Uani 1 1 d .
H16 H 1.1766 0.3266 0.3125 0.019 Uiso 1 1 calc R
C17 C 1.0390(2) 0.25019(7) 0.32932(11) 0.0182(4) Uani 1 1 d .
H17 H 1.1401 0.2263 0.3095 0.022 Uiso 1 1 calc R
C18 C 0.8661(2) 0.22446(7) 0.35781(10) 0.0165(4) Uani 1 1 d .
C19 C 0.8359(2) 0.16393(8) 0.36278(11) 0.0199(4) Uani 1 1 d .
H19 H 0.9328 0.1380 0.3443 0.024 Uiso 1 1 calc R
C20 C 0.6683(3) 0.14211(8) 0.39389(11) 0.0212(4) Uani 1 1 d .
H20 H 0.6502 0.1012 0.3971 0.025 Uiso 1 1 calc R
C21 C 0.5228(2) 0.17990(8) 0.42113(11) 0.0207(4) Uani 1 1 d .
H21 H 0.4071 0.1643 0.4428 0.025 Uiso 1 1 calc R
C22 C 0.5468(2) 0.23908(8) 0.41667(11) 0.0190(4) Uani 1 1 d .
H22 H 0.4474 0.2643 0.4347 0.023 Uiso 1 1 calc R
C23 C 0.7195(2) 0.26250(7) 0.38527(10) 0.0152(3) Uani 1 1 d .
N24 N 0.74124(18) 0.32187(6) 0.38488(8) 0.0141(3) Uani 1 1 d .
C33 C 0.6730(2) 0.52332(7) 0.35714(10) 0.0142(3) Uani 1 1 d .
H33 H 0.7737 0.5101 0.4012 0.017 Uiso 1 1 calc R
O34 O 0.48829(15) 0.50450(5) 0.38061(7) 0.0175(3) Uani 1 1 d .
H34 H 0.4988 0.4716 0.4035 0.026 Uiso 1 1 calc R
C35 C 0.6712(2) 0.58916(7) 0.35542(10) 0.0135(3) Uani 1 1 d .
C36 C 0.5000(2) 0.61911(7) 0.32575(10) 0.0164(3) Uani 1 1 d .
H36 H 0.3884 0.5983 0.3040 0.020 Uiso 1 1 calc R
C37 C 0.4988(2) 0.67833(7) 0.32914(10) 0.0177(4) Uani 1 1 d .
H37 H 0.3861 0.6994 0.3092 0.021 Uiso 1 1 calc R
C38 C 0.6659(2) 0.70840(7) 0.36243(10) 0.0164(3) Uani 1 1 d .
C39 C 0.6734(3) 0.76965(8) 0.37124(11) 0.0209(4) Uani 1 1 d .
H39 H 0.5624 0.7925 0.3543 0.025 Uiso 1 1 calc R
C40 C 0.8393(3) 0.79616(8) 0.40402(11) 0.0222(4) Uani 1 1 d .
H40 H 0.8422 0.8373 0.4106 0.027 Uiso 1 1 calc R
C41 C 1.0062(3) 0.76298(8) 0.42809(11) 0.0214(4) Uani 1 1 d .
H41 H 1.1219 0.7820 0.4493 0.026 Uiso 1 1 calc R
C42 C 1.0036(2) 0.70348(7) 0.42130(10) 0.0181(4) Uani 1 1 d .
H42 H 1.1162 0.6815 0.4387 0.022 Uiso 1 1 calc R
C43 C 0.8327(2) 0.67480(7) 0.38835(10) 0.0151(3) Uani 1 1 d .
N44 N 0.83294(18) 0.61512(6) 0.38491(8) 0.0143(3) Uani 1 1 d .

loop_
_atom_site_aniso_label
_atom_site_aniso_U_11
_atom_site_aniso_U_22
_atom_site_aniso_U_33
_atom_site_aniso_U_23
_atom_site_aniso_U_13
_atom_site_aniso_U_12
O1 0.0129(5) 0.0200(7) 0.0184(6) 0.0007(5) 0.0022(5) -0.0006(5)
O2 0.0155(6) 0.0195(6) 0.0204(6) -0.0008(5) 0.0030(5) 0.0010(5)
C1 0.0113(7) 0.0121(8) 0.0149(8) 0.0008(6) 0.0019(6) 0.0010(6)
C2 0.0110(7) 0.0120(8) 0.0161(8) 0.0008(6) 0.0002(6) 0.0019(6)
B3 0.0128(8) 0.0140(9) 0.0163(9) 0.0015(8) 0.0023(7) -0.0001(7)
B4 0.0141(8) 0.0188(10) 0.0130(9) -0.0005(7) 0.0018(7) 0.0004(7)
B5 0.0153(8) 0.0162(10) 0.0139(9) -0.0017(8) -0.0002(7) -0.0020(7)
B6 0.0137(8) 0.0141(9) 0.0157(9) -0.0003(7) -0.0005(7) -0.0013(7)
B7 0.0148(8) 0.0173(10) 0.0146(9) 0.0039(8) 0.0011(7) 0.0005(7)
B8 0.0155(8) 0.0195(10) 0.0143(9) -0.0001(8) 0.0002(7) -0.0004(7)
B9 0.0178(9) 0.0168(10) 0.0135(9) 0.0004(8) 0.0008(7) -0.0004(7)
B10 0.0140(8) 0.0184(10) 0.0138(9) 0.0005(7) -0.0019(7) -0.0020(7)
B11 0.0150(8) 0.0155(10) 0.0154(9) 0.0024(8) -0.0007(7) 0.0003(7)
B12 0.0171(9) 0.0163(10) 0.0152(9) 0.0032(8) -0.0009(7) -0.0006(7)
C13 0.0115(7) 0.0167(9) 0.0122(8) 0.0001(6) 0.0007(6) 0.0002(6)
O14 0.0138(5) 0.0167(6) 0.0183(6) -0.0021(5) -0.0036(4) 0.0002(4)
C15 0.0146(7) 0.0157(9) 0.0093(7) 0.0005(6) -0.0026(6) 0.0013(6)
C16 0.0140(7) 0.0188(9) 0.0152(8) -0.0004(7) 0.0020(6) 0.0022(6)
C17 0.0177(8) 0.0197(9) 0.0171(8) -0.0015(7) 0.0010(7) 0.0046(7)
C18 0.0185(8) 0.0177(9) 0.0129(8) -0.0004(7) -0.0028(6) 0.0028(7)
C19 0.0223(8) 0.0183(9) 0.0188(9) -0.0016(7) -0.0031(7) 0.0044(7)
C20 0.0277(9) 0.0151(9) 0.0201(9) 0.0000(7) -0.0055(7) -0.0015(7)
C21 0.0200(8) 0.0217(10) 0.0203(9) 0.0012(7) 0.0003(7) -0.0037(7)
C22 0.0179(8) 0.0188(9) 0.0202(9) -0.0001(7) 0.0010(7) 0.0011(7)
C23 0.0171(8) 0.0155(9) 0.0128(8) 0.0001(6) -0.0024(6) 0.0005(6)
N24 0.0149(6) 0.0143(7) 0.0129(7) 0.0015(5) -0.0002(5) 0.0005(5)
C33 0.0123(7) 0.0151(8) 0.0154(8) -0.0007(7) 0.0024(6) 0.0003(6)
O34 0.0155(5) 0.0149(6) 0.0226(6) 0.0017(5) 0.0073(5) -0.0016(4)
C35 0.0150(7) 0.0161(9) 0.0098(7) -0.0013(6) 0.0040(6) -0.0002(6)
C36 0.0151(8) 0.0172(9) 0.0170(8) -0.0011(7) 0.0011(6) 0.0001(6)
C37 0.0162(8) 0.0201(9) 0.0170(8) 0.0021(7) 0.0024(6) 0.0039(7)
C38 0.0189(8) 0.0181(9) 0.0127(8) 0.0001(7) 0.0054(6) 0.0009(7)
C39 0.0261(9) 0.0164(9) 0.0207(9) 0.0018(7) 0.0055(7) 0.0027(7)
C40 0.0323(10) 0.0158(9) 0.0188(9) -0.0001(7) 0.0057(7) -0.0029(7)
C41 0.0251(9) 0.0224(9) 0.0168(8) 0.0007(7) 0.0009(7) -0.0082(7)
C42 0.0193(8) 0.0202(9) 0.0149(8) 0.0014(7) 0.0010(7) -0.0025(7)
C43 0.0181(8) 0.0163(9) 0.0113(8) 0.0009(6) 0.0039(6) -0.0009(6)
N44 0.0155(7) 0.0156(7) 0.0120(7) 0.0006(6) 0.0035(5) -0.0005(5)

loop_
_atom_type_symbol
_atom_type_description
_atom_type_scat_dispersion_real
_atom_type_scat_dispersion_imag
_atom_type_scat_source
C C 0.0181 0.0091 'International Tables Vol C Tables 4.2.6.8 and 6.1.1.4'
H H 0.0000 0.0000 'International Tables Vol C Tables 4.2.6.8 and 6.1.1.4'
B B 0.0090 0.0039 'International Tables Vol C Tables 4.2.6.8 and 6.1.1.4'
N N 0.0311 0.0180 'International Tables Vol C Tables 4.2.6.8 and 6.1.1.4'
O O 0.0492 0.0322 'International Tables Vol C Tables 4.2.6.8 and 6.1.1.4'

loop_
_geom_angle_atom_site_label_1
_geom_angle_atom_site_label_2
_geom_angle_atom_site_label_3
_geom_angle
H1A O1 H1B 109.5(19)
H2A O2 H2B 104.7(18)
C13 C1 C2 117.13(12)
C13 C1 B4 122.31(12)
C2 C1 B4 110.38(12)
C13 C1 B5 122.38(13)
C2 C1 B5 110.28(12)
B4 C1 B5 62.89(10)
C13 C1 B6 116.40(12)
C2 C1 B6 61.00(9)
B4 C1 B6 114.20(12)
B5 C1 B6 62.29(10)
C13 C1 B3 117.43(13)
C2 C1 B3 60.39(9)
B4 C1 B3 62.24(10)
B5 C1 B3 113.42(12)
B6 C1 B3 112.82(12)
C33 C2 C1 117.22(12)
C33 C2 B11 122.47(12)
C1 C2 B11 110.23(12)
C33 C2 B7 122.24(13)
C1 C2 B7 110.30(12)
B11 C2 B7 62.84(10)
C33 C2 B3 116.48(13)
C1 C2 B3 61.00(9)
B11 C2 B3 113.92(13)
B7 C2 B3 62.20(10)
C33 C2 B6 117.40(13)
C1 C2 B6 60.43(9)
B11 C2 B6 62.24(10)
B7 C2 B6 113.56(13)
B3 C2 B6 112.85(12)
C2 B3 C1 58.61(9)
C2 B3 B8 105.55(12)
C1 B3 B8 105.08(13)
C2 B3 B7 58.57(10)
C1 B3 B7 105.53(12)
B8 B3 B7 60.27(10)
C2 B3 B4 105.62(12)
C1 B3 B4 58.08(9)
B8 B3 B4 60.35(11)
B7 B3 B4 108.35(13)
C2 B3 H3 117.2(9)
C1 B3 H3 118.1(10)
B8 B3 H3 130.2(9)
B7 B3 H3 123.5(10)
B4 B3 H3 124.3(9)
C1 B4 B3 59.68(10)
C1 B4 B8 105.68(12)
B3 B4 B8 59.53(10)
C1 B4 B5 58.87(10)
B3 B4 B5 108.11(12)
B8 B4 B5 107.67(13)
C1 B4 B9 104.98(12)
B3 B4 B9 107.40(13)
B8 B4 B9 59.96(10)
B5 B4 B9 59.43(10)
C1 B4 H4 119.5(10)
B3 B4 H4 119.1(10)
B8 B4 H4 125.0(10)
B5 B4 H4 121.4(9)
B9 B4 H4 126.9(10)
C1 B5 B9 105.19(13)
C1 B5 B10 105.46(13)
B9 B5 B10 60.82(10)
C1 B5 B6 59.08(10)
B9 B5 B6 108.36(13)
B10 B5 B6 59.79(10)
C1 B5 B4 58.24(9)
B9 B5 B4 60.32(10)
B10 B5 B4 108.81(13)
B6 B5 B4 107.77(13)
C1 B5 H5 118.5(10)
B9 B5 H5 128.3(10)
B10 B5 H5 124.6(9)
B6 B5 H5 116.8(9)
B4 B5 H5 122.1(9)
C1 B6 C2 58.57(9)
C1 B6 B10 105.29(12)
C2 B6 B10 104.84(13)
C1 B6 B5 58.63(9)
C2 B6 B5 105.48(12)
B10 B6 B5 60.03(10)
C1 B6 B11 105.51(12)
C2 B6 B11 58.18(10)
B10 B6 B11 59.99(11)
B5 B6 B11 107.92(13)
C1 B6 H6 118.6(9)
C2 B6 H6 120.0(9)
B10 B6 H6 128.5(9)
B5 B6 H6 122.7(9)
B11 B6 H6 124.6(9)
C2 B7 B12 105.54(13)
C2 B7 B3 59.23(10)
B12 B7 B3 108.33(13)
C2 B7 B8 105.58(13)
B12 B7 B8 60.74(10)
B3 B7 B8 59.66(10)
C2 B7 B11 58.51(10)
B12 B7 B11 60.34(10)
B3 B7 B11 107.97(13)
B8 B7 B11 108.73(14)
C2 B7 H7 118.4(10)
B12 B7 H7 126.2(10)
B3 B7 H7 119.8(10)
B8 B7 H7 126.6(10)
B11 B7 H7 119.2(9)
B3 B8 B7 60.07(10)
B3 B8 B4 60.12(10)
B7 B8 B4 108.02(13)
B3 B8 B9 108.02(13)
B7 B8 B9 107.45(13)
B4 B8 B9 60.15(11)
B3 B8 B12 107.69(13)
B7 B8 B12 59.52(10)
B4 B8 B12 107.89(13)
B9 B8 B12 59.74(10)
B3 B8 H8 119.5(10)
B7 B8 H8 120.4(10)
B4 B8 H8 121.8(10)
B9 B8 H8 124.2(10)
B12 B8 H8 123.2(10)
B5 B9 B12 108.05(13)
B5 B9 B8 108.26(13)
B12 B9 B8 60.48(10)
B5 B9 B4 60.25(10)
B12 B9 B4 108.27(13)
B8 B9 B4 59.89(10)
B5 B9 B10 59.78(10)
B12 B9 B10 59.90(10)
B8 B9 B10 108.20(13)
B4 B9 B10 107.92(13)
B5 B9 H9 120.5(10)
B12 B9 H9 122.6(10)
B8 B9 H9 122.2(10)
B4 B9 H9 121.0(10)
B10 B9 H9 121.8(9)
B6 B10 B11 60.20(10)
B6 B10 B5 60.18(10)
B11 B10 B5 108.21(13)
B6 B10 B12 108.21(13)
B11 B10 B12 60.24(10)
B5 B10 B12 107.57(12)
B6 B10 B9 107.55(12)
B11 B10 B9 107.76(13)
B5 B10 B9 59.40(10)
B12 B10 B9 59.68(10)
B6 B10 H10 117.9(10)
B11 B10 H10 120.5(10)
B5 B10 H10 120.5(10)
B12 B10 H10 124.9(10)
B9 B10 H10 125.1(10)
C2 B11 B10 105.79(12)
C2 B11 B6 59.58(10)
B10 B11 B6 59.81(10)
C2 B11 B7 58.65(10)
B10 B11 B7 107.85(13)
B6 B11 B7 108.02(12)
C2 B11 B12 105.05(12)
B10 B11 B12 60.16(10)
B6 B11 B12 107.83(13)
B7 B11 B12 59.57(10)
C2 B11 H11 117.9(10)
B10 B11 H11 126.2(10)
B6 B11 H11 118.4(9)
B7 B11 H11 120.7(10)
B12 B11 H11 127.9(9)
B7 B12 B9 107.64(13)
B7 B12 B10 107.81(13)
B9 B12 B10 60.42(10)
B7 B12 B11 60.09(10)
B9 B12 B11 107.83(13)
B10 B12 B11 59.60(10)
B7 B12 B8 59.74(10)
B9 B12 B8 59.77(10)
B10 B12 B8 108.05(13)
B11 B12 B8 107.74(13)
B7 B12 H12 118.7(10)
B9 B12 H12 124.5(10)
B10 B12 H12 124.1(10)
B11 B12 H12 120.7(9)
B8 B12 H12 121.0(9)
O14 C13 C15 108.73(12)
O14 C13 C1 111.69(12)
C15 C13 C1 111.14(13)
O14 C13 H13 108.4
C15 C13 H13 108.4
C1 C13 H13 108.4
C13 O14 H14 109.5
N24 C15 C16 123.45(15)
N24 C15 C13 115.15(13)
C16 C15 C13 121.40(14)
C17 C16 C15 118.79(15)
C17 C16 H16 120.6
C15 C16 H16 120.6
C16 C17 C18 120.02(15)
C16 C17 H17 120.0
C18 C17 H17 120.0
C19 C18 C23 118.88(15)
C19 C18 C17 123.83(15)
C23 C18 C17 117.26(15)
C20 C19 C18 120.71(16)
C20 C19 H19 119.6
C18 C19 H19 119.6
C19 C20 C21 120.39(16)
C19 C20 H20 119.8
C21 C20 H20 119.8
C22 C21 C20 120.47(16)
C22 C21 H21 119.8
C20 C21 H21 119.8
C21 C22 C23 120.02(16)
C21 C22 H22 120.0
C23 C22 H22 120.0
N24 C23 C22 118.23(14)
N24 C23 C18 122.20(15)
C22 C23 C18 119.54(15)
C15 N24 C23 118.26(14)
O34 C33 C35 107.81(12)
O34 C33 C2 111.13(13)
C35 C33 C2 111.79(13)
O34 C33 H33 108.7
C35 C33 H33 108.7
C2 C33 H33 108.7
C33 O34 H34 109.5
N44 C35 C36 124.11(15)
N44 C35 C33 116.06(14)
C36 C35 C33 119.80(14)
C37 C36 C35 118.60(15)
C37 C36 H36 120.7
C35 C36 H36 120.7
C36 C37 C38 119.76(15)
C36 C37 H37 120.1
C38 C37 H37 120.1
C37 C38 C39 123.16(15)
C37 C38 C43 117.65(15)
C39 C38 C43 119.19(15)
C40 C39 C38 120.37(16)
C40 C39 H39 119.8
C38 C39 H39 119.8
C39 C40 C41 120.48(16)
C39 C40 H40 119.8
C41 C40 H40 119.8
C42 C41 C40 120.74(16)
C42 C41 H41 119.6
C40 C41 H41 119.6
C41 C42 C43 119.94(16)
C41 C42 H42 120.0
C43 C42 H42 120.0
N44 C43 C42 118.45(15)
N44 C43 C38 122.27(14)
C42 C43 C38 119.25(15)
C35 N44 C43 117.55(14)

loop_
_geom_bond_atom_site_label_1
_geom_bond_atom_site_label_2
_geom_bond_distance
O1 H1A 0.873(15)
O1 H1B 0.877(15)
O2 H2A 0.885(15)
O2 H2B 0.882(15)
C1 C13 1.551(2)
C1 C2 1.691(2)
C1 B4 1.704(2)
C1 B5 1.715(2)
C1 B6 1.724(2)
C1 B3 1.733(2)
C2 C33 1.553(2)
C2 B11 1.708(2)
C2 B7 1.711(2)
C2 B3 1.723(2)
C2 B6 1.733(2)
B3 B8 1.766(3)
B3 B7 1.773(3)
B3 B4 1.777(3)
B3 H3 1.090(12)
B4 B8 1.780(3)
B4 B5 1.784(2)
B4 B9 1.785(3)
B4 H4 1.095(12)
B5 B9 1.769(3)
B5 B10 1.776(3)
B5 B6 1.779(3)
B5 H5 1.094(12)
B6 B10 1.772(3)
B6 B11 1.779(3)
B6 H6 1.091(12)
B7 B12 1.773(3)
B7 B8 1.777(3)
B7 B11 1.782(3)
B7 H7 1.091(12)
B8 B9 1.782(3)
B8 B12 1.795(3)
B8 H8 1.098(12)
B9 B12 1.781(3)
B9 B10 1.795(3)
B9 H9 1.095(12)
B10 B11 1.775(3)
B10 B12 1.785(3)
B10 H10 1.091(12)
B11 B12 1.787(3)
B11 H11 1.100(12)
B12 H12 1.092(12)
C13 O14 1.4094(18)
C13 C15 1.514(2)
C13 H13 1.0000
O14 H14 0.8400
C15 N24 1.321(2)
C15 C16 1.415(2)
C16 C17 1.361(2)
C16 H16 0.9500
C17 C18 1.419(2)
C17 H17 0.9500
C18 C19 1.409(2)
C18 C23 1.417(2)
C19 C20 1.368(2)
C19 H19 0.9500
C20 C21 1.407(3)
C20 H20 0.9500
C21 C22 1.372(2)
C21 H21 0.9500
C22 C23 1.414(2)
C22 H22 0.9500
C23 N24 1.372(2)
C33 O34 1.4057(18)
C33 C35 1.513(2)
C33 H33 1.0000
O34 H34 0.8400
C35 N44 1.321(2)
C35 C36 1.417(2)
C36 C37 1.362(2)
C36 H36 0.9500
C37 C38 1.414(2)
C37 H37 0.9500
C38 C39 1.415(2)
C38 C43 1.421(2)
C39 C40 1.367(3)
C39 H39 0.9500
C40 C41 1.409(3)
C40 H40 0.9500
C41 C42 1.371(2)
C41 H41 0.9500
C42 C43 1.418(2)
C42 H42 0.9500
C43 N44 1.372(2)

loop_
_geom_hbond_atom_site_label_D
_geom_hbond_atom_site_label_H
_geom_hbond_atom_site_label_A
_geom_hbond_distance_DH
_geom_hbond_distance_HA
_geom_hbond_distance_DA
_geom_hbond_angle_DHA
_geom_hbond_site_symmetry_A
O1 H1A O34 0.873(15) 2.052(17) 2.7926(15) 142.2(18) .
O1 H1B N44 0.877(15) 2.103(16) 2.9726(18) 170.7(19) 1_455
O2 H2A N24 0.885(15) 1.961(16) 2.8367(17) 170.1(19) .
O2 H2B O14 0.882(15) 2.026(17) 2.7889(15) 144.2(18) 1_455
O14 H14 O1 0.84 1.96 2.7942(16) 172.0 1_655
O34 H34 O2 0.84 1.89 2.7177(16) 170.5 .
